data_7011952
loop_
_publ_author_name
'Baldamus, Jens'
'Berghof, Christiane'
'Cole, Marcus L.'
'Evans, David J.'
'Hey-Hawkins, Evamarie'
'Junk, Peter C.'

_publ_section_title
;
 N,N???-Di(tolyl)formamidinate complexes of potassium: studies of
 ancillary donor imposed molecular and supramolecular structure
;
_journal_issue 22
_journal_name_full 'Journal of the Chemical Society, Dalton Transactions'
_journal_page_first 4185
_journal_paper_doi 10.1039/b206165a
_journal_year 2002
_chemical_formula_moiety 'C19 H25 K N2 O2'
_chemical_formula_sum 'C19 H25 K N2 O2'
_chemical_formula_weight 352.51
_chemical_name_common '[{K(FTolP)(DME)}n]'
_space_group_IT_number 2
_symmetry_cell_setting triclinic
_symmetry_space_group_name_Hall '-P 1'
_symmetry_space_group_name_H-M 'P -1'
_atom_sites_solution_hydrogens geom
_atom_sites_solution_primary direct
_atom_sites_solution_secondary difmap
_audit_creation_method SHELXL-97
_cell_angle_alpha 107.764(3)
_cell_angle_beta 90.529(3)
_cell_angle_gamma 108.107(3)
_cell_formula_units_Z 2
_cell_length_a 7.7331(11)
_cell_length_b 10.4662(14)
_cell_length_c 13.3689(19)
_cell_measurement_temperature 123(2)
_cell_volume 972.9(2)
_computing_cell_refinement DENZO-SMN
_computing_data_collection 'Nonius Collect'
_computing_data_reduction 'X -Seed'
_computing_molecular_graphics 'X-Seed / POV-Ray'
_computing_publication_material 'Microsoft Office 2000'
_computing_structure_refinement 'SHELXL-97 (Sheldrick, 1997)'
_computing_structure_solution 'SHELXS-97 (Sheldrick, 1990)'
_diffrn_ambient_temperature 123(2)
_diffrn_measured_fraction_theta_full 0.957
_diffrn_measured_fraction_theta_max 0.957
_diffrn_measurement_device_type 'Nonius Kappa CCD'
_diffrn_measurement_method 'Single Crystal'
_diffrn_radiation_monochromator graphite
_diffrn_radiation_source 'fine-focus sealed tube'
_diffrn_radiation_type MoK\a
_diffrn_radiation_wavelength 0.71073
_diffrn_reflns_av_R_equivalents 0.0546
_diffrn_reflns_av_sigmaI/netI 0.0846
_diffrn_reflns_limit_h_max 9
_diffrn_reflns_limit_h_min -10
_diffrn_reflns_limit_k_max 13
_diffrn_reflns_limit_k_min -10
_diffrn_reflns_limit_l_max 13
_diffrn_reflns_limit_l_min -17
_diffrn_reflns_number 6518
_diffrn_reflns_theta_full 27.98
_diffrn_reflns_theta_max 27.98
_diffrn_reflns_theta_min 2.16
_exptl_absorpt_coefficient_mu 0.285
_exptl_absorpt_correction_T_max 0.9451
_exptl_absorpt_correction_T_min 0.9193
_exptl_absorpt_correction_type empirical
_exptl_absorpt_process_details 'performed as part of the DENZO-SMN package'
_exptl_crystal_colour colourless
_exptl_crystal_density_diffrn 1.203
_exptl_crystal_density_method 'not measured'
_exptl_crystal_description needle
_exptl_crystal_F_000 376
_exptl_crystal_size_max 0.30
_exptl_crystal_size_mid 0.20
_exptl_crystal_size_min 0.20
_refine_diff_density_max 0.420
_refine_diff_density_min -0.344
_refine_diff_density_rms 0.072
_refine_ls_extinction_method none
_refine_ls_goodness_of_fit_ref 0.938
_refine_ls_hydrogen_treatment mixed
_refine_ls_matrix_type full
_refine_ls_number_parameters 317
_refine_ls_number_reflns 4496
_refine_ls_number_restraints 0
_refine_ls_restrained_S_all 0.938
_refine_ls_R_factor_all 0.1059
_refine_ls_R_factor_gt 0.0632
_refine_ls_shift/su_max 0.000
_refine_ls_shift/su_mean 0.000
_refine_ls_structure_factor_coef Fsqd
_refine_ls_weighting_details 'calc w=1/[\s^2^(Fo^2^)+(0.0928P)^2^+0.0000P] where P=(Fo^2^+2Fc^2^)/3'
_refine_ls_weighting_scheme calc
_refine_ls_wR_factor_gt 0.1457
_refine_ls_wR_factor_ref 0.1744
_reflns_number_gt 2677
_reflns_number_total 4496
_reflns_threshold_expression >2sigma(I)
_cod_data_source_file b206165a.txt
_cod_data_source_block Compound_3
_cod_original_sg_symbol_H-M P-1
_cod_database_code 7011952

loop_
_symmetry_equiv_pos_as_xyz
'x, y, z'
'-x, -y, -z'

loop_
_atom_site_label
_atom_site_type_symbol
_atom_site_fract_x
_atom_site_fract_y
_atom_site_fract_z
_atom_site_U_iso_or_equiv
_atom_site_adp_type
_atom_site_occupancy
_atom_site_symmetry_multiplicity
_atom_site_calc_flag
_atom_site_refinement_flags
_atom_site_disorder_assembly
_atom_site_disorder_group
K1 K 0.29724(8) 0.02898(6) 0.52961(5) 0.0381(2) Uani 1 1 d . . .
O1 O 0.1873(3) 0.1713(2) 0.71466(19) 0.0509(6) Uani 1 1 d . . .
N1 N 0.3338(3) -0.2524(2) 0.40793(19) 0.0354(5) Uani 1 1 d . . .
C1 C 0.2273(4) -0.3697(3) 0.3244(2) 0.0346(6) Uani 1 1 d . . .
O2 O -0.0525(3) -0.0962(2) 0.58753(16) 0.0402(5) Uani 1 1 d . . .
N2 N 0.4400(3) -0.1613(2) 0.58396(19) 0.0341(5) Uani 1 1 d . . .
C2 C 0.0844(4) -0.4841(3) 0.3363(3) 0.0373(7) Uani 1 1 d . . .
C3 C -0.0188(4) -0.5957(3) 0.2498(3) 0.0422(7) Uani 1 1 d . . .
C4 C 0.0120(4) -0.5987(3) 0.1473(3) 0.0434(7) Uani 1 1 d . . .
C5 C 0.1503(4) -0.4853(3) 0.1348(3) 0.0433(7) Uani 1 1 d . . .
C6 C 0.2538(4) -0.3728(3) 0.2204(3) 0.0397(7) Uani 1 1 d . . .
C7 C -0.1029(6) -0.7218(5) 0.0551(4) 0.0634(11) Uani 1 1 d . . .
C8 C 0.4862(4) -0.1822(3) 0.6776(2) 0.0330(6) Uani 1 1 d . . .
C9 C 0.5092(4) -0.3062(3) 0.6876(3) 0.0364(7) Uani 1 1 d . . .
C10 C 0.5616(4) -0.3117(3) 0.7847(3) 0.0425(7) Uani 1 1 d . . .
C11 C 0.5969(4) -0.1968(4) 0.8771(3) 0.0445(7) Uani 1 1 d . . .
C12 C 0.5768(4) -0.0731(3) 0.8668(3) 0.0443(7) Uani 1 1 d . . .
C13 C 0.5224(4) -0.0667(3) 0.7708(2) 0.0399(7) Uani 1 1 d . . .
C14 C 0.6513(8) -0.2055(7) 0.9824(4) 0.0681(12) Uani 1 1 d . . .
C15 C 0.3616(4) -0.2698(3) 0.4993(2) 0.0336(6) Uani 1 1 d . . .
C16 C 0.0235(5) 0.0982(4) 0.7479(3) 0.0488(8) Uani 1 1 d . . .
C17 C -0.0145(5) -0.0587(3) 0.6993(3) 0.0436(7) Uani 1 1 d . . .
C18 C 0.2416(6) 0.3212(4) 0.7649(4) 0.0616(10) Uani 1 1 d . . .
C19 C -0.0923(6) -0.2447(4) 0.5359(3) 0.0525(9) Uani 1 1 d . . .
H19B H -0.099(6) -0.269(4) 0.454(4) 0.087(14) Uiso 1 1 d . . .
H19C H -0.211(5) -0.299(4) 0.553(3) 0.071(12) Uiso 1 1 d . . .
H19A H 0.004(6) -0.278(4) 0.551(3) 0.077(13) Uiso 1 1 d . . .
H12 H 0.601(4) 0.012(3) 0.930(3) 0.042(8) Uiso 1 1 d . . .
H5 H 0.169(4) -0.485(3) 0.063(2) 0.032(7) Uiso 1 1 d . . .
H6 H 0.342(4) -0.298(3) 0.208(2) 0.029(7) Uiso 1 1 d . . .
H15 H 0.324(4) -0.364(3) 0.500(2) 0.032(7) Uiso 1 1 d . . .
H18B H 0.291(5) 0.344(4) 0.837(4) 0.078(13) Uiso 1 1 d . . .
H17A H -0.122(5) -0.110(3) 0.730(3) 0.053(9) Uiso 1 1 d . . .
H7A H -0.239(7) -0.732(5) 0.054(4) 0.104(16) Uiso 1 1 d . . .
H7B H -0.112(8) -0.821(7) 0.050(5) 0.15(2) Uiso 1 1 d . . .
H16B H -0.075(4) 0.121(3) 0.727(2) 0.041(9) Uiso 1 1 d . . .
H9 H 0.484(4) -0.394(3) 0.621(3) 0.043(8) Uiso 1 1 d . . .
H7C H -0.069(7) -0.710(5) -0.008(4) 0.105(19) Uiso 1 1 d . . .
H10 H 0.580(5) -0.388(4) 0.788(3) 0.066(11) Uiso 1 1 d . . .
H16A H 0.038(5) 0.132(4) 0.830(3) 0.065(11) Uiso 1 1 d . . .
H13 H 0.511(4) 0.016(4) 0.767(3) 0.050(9) Uiso 1 1 d . . .
H17B H 0.101(4) -0.082(3) 0.709(2) 0.036(8) Uiso 1 1 d . . .
H2 H 0.048(4) -0.488(3) 0.404(3) 0.039(8) Uiso 1 1 d . . .
H14B H 0.742(11) -0.134(8) 1.023(6) 0.18(3) Uiso 1 1 d . . .
H14C H 0.725(8) -0.257(6) 0.978(4) 0.12(2) Uiso 1 1 d . . .
H14A H 0.567(7) -0.220(5) 1.025(4) 0.094(17) Uiso 1 1 d . . .
H3 H -0.127(5) -0.674(4) 0.261(3) 0.058(10) Uiso 1 1 d . . .
H18A H 0.147(6) 0.358(5) 0.753(3) 0.088(14) Uiso 1 1 d . . .
H18C H 0.356(5) 0.357(4) 0.735(3) 0.056(11) Uiso 1 1 d . . .

loop_
_atom_site_aniso_label
_atom_site_aniso_U_11
_atom_site_aniso_U_22
_atom_site_aniso_U_33
_atom_site_aniso_U_23
_atom_site_aniso_U_13
_atom_site_aniso_U_12
K1 0.0354(4) 0.0358(3) 0.0499(4) 0.0188(3) 0.0089(3) 0.0163(3)
O1 0.0453(12) 0.0362(11) 0.0649(16) 0.0075(11) 0.0088(11) 0.0137(10)
N1 0.0410(13) 0.0270(11) 0.0389(15) 0.0115(10) 0.0031(11) 0.0111(10)
C1 0.0360(15) 0.0284(13) 0.0408(17) 0.0102(12) 0.0009(12) 0.0137(11)
O2 0.0412(11) 0.0361(11) 0.0451(13) 0.0145(9) 0.0025(9) 0.0141(9)
N2 0.0409(13) 0.0286(12) 0.0356(14) 0.0128(11) 0.0045(10) 0.0126(10)
C2 0.0396(16) 0.0339(15) 0.0410(18) 0.0134(13) 0.0055(13) 0.0142(12)
C3 0.0362(16) 0.0296(14) 0.058(2) 0.0102(14) 0.0024(14) 0.0103(12)
C4 0.0408(17) 0.0384(16) 0.047(2) 0.0039(14) -0.0031(14) 0.0182(13)
C5 0.0497(19) 0.0453(17) 0.0376(19) 0.0120(15) 0.0030(14) 0.0206(15)
C6 0.0418(17) 0.0338(15) 0.0457(19) 0.0157(14) 0.0033(14) 0.0129(13)
C7 0.056(2) 0.055(2) 0.058(3) -0.003(2) -0.009(2) 0.0114(19)
C8 0.0267(13) 0.0295(13) 0.0420(17) 0.0124(12) 0.0041(11) 0.0074(11)
C9 0.0371(15) 0.0292(14) 0.0434(18) 0.0109(13) 0.0015(13) 0.0126(12)
C10 0.0405(17) 0.0392(17) 0.054(2) 0.0198(16) 0.0038(14) 0.0166(14)
C11 0.0398(16) 0.0552(19) 0.0446(19) 0.0190(16) 0.0035(14) 0.0212(14)
C12 0.0460(18) 0.0432(17) 0.0427(19) 0.0070(15) 0.0016(14) 0.0201(14)
C13 0.0457(17) 0.0315(15) 0.0430(19) 0.0096(13) 0.0060(14) 0.0157(13)
C14 0.079(3) 0.097(4) 0.045(2) 0.026(2) 0.003(2) 0.051(3)
C15 0.0314(14) 0.0247(13) 0.0467(18) 0.0121(13) 0.0032(12) 0.0116(11)
C16 0.0427(19) 0.057(2) 0.043(2) 0.0099(16) 0.0049(15) 0.0183(16)
C17 0.0415(17) 0.0491(18) 0.046(2) 0.0227(16) 0.0070(14) 0.0155(15)
C18 0.064(3) 0.043(2) 0.067(3) 0.0058(19) -0.010(2) 0.0167(18)
C19 0.053(2) 0.0384(17) 0.065(3) 0.0113(17) 0.0115(18) 0.0183(16)

loop_
_atom_type_symbol
_atom_type_description
_atom_type_scat_dispersion_real
_atom_type_scat_dispersion_imag
_atom_type_scat_source
C C 0.0033 0.0016 'International Tables Vol C Tables 4.2.6.8 and 6.1.1.4'
H H 0.0000 0.0000 'International Tables Vol C Tables 4.2.6.8 and 6.1.1.4'
N N 0.0061 0.0033 'International Tables Vol C Tables 4.2.6.8 and 6.1.1.4'
O O 0.0106 0.0060 'International Tables Vol C Tables 4.2.6.8 and 6.1.1.4'
K K 0.2009 0.2494 'International Tables Vol C Tables 4.2.6.8 and 6.1.1.4'

loop_
_geom_angle_atom_site_label_1
_geom_angle_atom_site_label_2
_geom_angle_atom_site_label_3
_geom_angle
_geom_angle_site_symmetry_1
_geom_angle_site_symmetry_3
_geom_angle_publ_flag
O1 K1 N2 124.48(7) . 2_656 ?
O1 K1 N2 104.80(7) . . ?
N2 K1 N2 105.05(6) 2_656 . ?
O1 K1 O2 89.58(7) . 2_556 ?
N2 K1 O2 83.76(7) 2_656 2_556 ?
N2 K1 O2 153.42(7) . 2_556 ?
O1 K1 O2 60.46(6) . . ?
N2 K1 O2 158.99(7) 2_656 . ?
N2 K1 O2 91.90(6) . . ?
O2 K1 O2 75.67(6) 2_556 . ?
O1 K1 N1 88.50(7) . 2_656 ?
N2 K1 N1 46.28(7) 2_656 2_656 ?
N2 K1 N1 89.83(7) . 2_656 ?
O2 K1 N1 113.16(6) 2_556 2_656 ?
O2 K1 N1 148.27(7) . 2_656 ?
O1 K1 N1 142.94(7) . . ?
N2 K1 N1 89.57(7) 2_656 . ?
N2 K1 N1 46.15(7) . . ?
O2 K1 N1 110.27(7) 2_556 . ?
O2 K1 N1 93.52(6) . . ?
N1 K1 N1 110.10(5) 2_656 . ?
O1 K1 C15 101.86(7) . 2_656 ?
N2 K1 C15 24.51(7) 2_656 2_656 ?
N2 K1 C15 105.85(7) . 2_656 ?
O2 K1 C15 92.52(7) 2_556 2_656 ?
O2 K1 C15 158.15(7) . 2_656 ?
N1 K1 C15 24.52(7) 2_656 2_656 ?
N1 K1 C15 107.92(7) . 2_656 ?
O1 K1 C15 121.16(7) . . ?
N2 K1 C15 104.05(7) 2_656 . ?
N2 K1 C15 23.84(7) . . ?
O2 K1 C15 130.10(7) 2_556 . ?
O2 K1 C15 86.40(6) . . ?
N1 K1 C15 106.45(7) 2_656 . ?
N1 K1 C15 24.04(7) . . ?
C15 K1 C15 114.93(6) 2_656 . ?
O1 K1 K1 132.47(6) . 2_656 ?
N2 K1 K1 52.53(5) 2_656 2_656 ?
N2 K1 K1 52.52(5) . 2_656 ?
O2 K1 K1 130.21(5) 2_556 2_656 ?
O2 K1 K1 142.59(5) . 2_656 ?
N1 K1 K1 55.23(5) 2_656 2_656 ?
N1 K1 K1 54.87(5) . 2_656 ?
C15 K1 K1 58.45(5) 2_656 2_656 ?
C15 K1 K1 56.48(5) . 2_656 ?
O1 K1 C19 74.11(9) . 2_556 ?
N2 K1 C19 78.67(8) 2_656 2_556 ?
N2 K1 C19 175.84(8) . 2_556 ?
O2 K1 C19 23.89(8) 2_556 2_556 ?
O2 K1 C19 84.07(8) . 2_556 ?
N1 K1 C19 94.14(8) 2_656 2_556 ?
N1 K1 C19 132.89(8) . 2_556 ?
C15 K1 C19 78.31(8) 2_656 2_556 ?
C15 K1 C19 153.98(9) . 2_556 ?
K1 K1 C19 131.16(7) 2_656 2_556 ?
O1 K1 C17 43.35(7) . . ?
N2 K1 C17 167.68(7) 2_656 . ?
N2 K1 C17 82.80(7) . . ?
O2 K1 C17 93.36(7) 2_556 . ?
O2 K1 C17 23.98(7) . . ?
N1 K1 C17 125.72(7) 2_656 . ?
N1 K1 C17 102.64(7) . . ?
C15 K1 C17 144.58(8) 2_656 . ?
C15 K1 C17 86.99(8) . . ?
K1 K1 C17 134.41(6) 2_656 . ?
C19 K1 C17 93.86(9) 2_556 . ?
C16 O1 C18 112.3(3) . . ?
C16 O1 K1 117.88(18) . . ?
C18 O1 K1 126.9(2) . . ?
C15 N1 C1 118.5(2) . . ?
C15 N1 K1 84.84(16) . 2_656 ?
C1 N1 K1 142.74(18) . 2_656 ?
C15 N1 K1 87.54(16) . . ?
C1 N1 K1 134.40(17) . . ?
K1 N1 K1 69.90(5) 2_656 . ?
N1 C1 C6 119.2(2) . . ?
N1 C1 C2 124.6(3) . . ?
C6 C1 C2 116.1(3) . . ?
C19 O2 C17 111.8(3) . . ?
C19 O2 K1 102.8(2) . 2_556 ?
C17 O2 K1 129.38(18) . 2_556 ?
C19 O2 K1 103.98(19) . . ?
C17 O2 K1 101.93(17) . . ?
K1 O2 K1 104.33(6) 2_556 . ?
C15 N2 C8 120.6(2) . . ?
C15 N2 K1 92.21(17) . 2_656 ?
C8 N2 K1 122.96(16) . 2_656 ?
C15 N2 K1 95.68(17) . . ?
C8 N2 K1 135.95(17) . . ?
K1 N2 K1 74.95(6) 2_656 . ?
C3 C2 C1 121.6(3) . . ?
C4 C3 C2 121.5(3) . . ?
C5 C4 C3 117.2(3) . . ?
C5 C4 C7 122.6(3) . . ?
C3 C4 C7 120.1(3) . . ?
C6 C5 C4 121.9(3) . . ?
C5 C6 C1 121.6(3) . . ?
N2 C8 C13 117.3(3) . . ?
N2 C8 C9 126.6(3) . . ?
C13 C8 C9 116.0(3) . . ?
C10 C9 C8 121.0(3) . . ?
C9 C10 C11 122.7(3) . . ?
C10 C11 C12 116.2(3) . . ?
C10 C11 C14 121.9(3) . . ?
C12 C11 C14 121.9(3) . . ?
C13 C12 C11 121.6(3) . . ?
C12 C13 C8 122.4(3) . . ?
N2 C15 N1 121.3(2) . . ?
N2 C15 K1 63.28(14) . 2_656 ?
N1 C15 K1 70.64(15) . 2_656 ?
N2 C15 K1 60.49(14) . . ?
N1 C15 K1 68.42(15) . . ?
K1 C15 K1 65.07(6) 2_656 . ?
O1 C16 C17 108.9(3) . . ?
O2 C17 C16 108.6(3) . . ?
O2 C17 K1 54.09(14) . . ?
C16 C17 K1 85.83(18) . . ?
O2 C19 K1 53.35(16) . 2_556 ?
O2 C19 K1 52.56(15) . . ?
K1 C19 K1 80.77(8) 2_556 . ?

loop_
_geom_bond_atom_site_label_1
_geom_bond_atom_site_label_2
_geom_bond_distance
_geom_bond_site_symmetry_2
_geom_bond_publ_flag
K1 O1 2.764(2) . ?
K1 N2 2.818(2) 2_656 ?
K1 N2 2.819(2) . ?
K1 O2 2.824(2) 2_556 ?
K1 O2 2.843(2) . ?
K1 N1 2.987(2) 2_656 ?
K1 N1 3.000(2) . ?
K1 C15 3.153(3) 2_656 ?
K1 C15 3.223(3) . ?
K1 K1 3.4299(13) 2_656 ?
K1 C19 3.433(4) 2_556 ?
K1 C17 3.435(3) . ?
O1 C16 1.415(4) . ?
O1 C18 1.426(4) . ?
N1 C15 1.314(4) . ?
N1 C1 1.397(4) . ?
N1 K1 2.987(2) 2_656 ?
C1 C6 1.399(4) . ?
C1 C2 1.407(4) . ?
O2 C19 1.425(4) . ?
O2 C17 1.427(4) . ?
O2 K1 2.824(2) 2_556 ?
N2 C15 1.309(4) . ?
N2 C8 1.396(4) . ?
N2 K1 2.818(2) 2_656 ?
C2 C3 1.385(4) . ?
C3 C4 1.385(5) . ?
C4 C5 1.385(4) . ?
C4 C7 1.506(5) . ?
C5 C6 1.382(4) . ?
C8 C13 1.399(4) . ?
C8 C9 1.409(4) . ?
C9 C10 1.379(4) . ?
C10 C11 1.390(5) . ?
C11 C12 1.397(4) . ?
C11 C14 1.503(5) . ?
C12 C13 1.374(4) . ?
C15 K1 3.153(3) 2_656 ?
C16 C17 1.500(5) . ?
C19 K1 3.433(4) 2_556 ?
